data_2236698
loop_
_publ_author_name
'Jin, Shouwen'
'Huang, Yanfei'
'Wei, Shuaishuai'
'Zhou, Yong'
'Zhou, Yingping'

_publ_section_title
;
 Poly[diammonium [(\m~4~-butane-1,2,3,4-tetracarboxylato)zincate]
 tetrahydrate]
;
_journal_coeditor_code WM2679
_journal_issue 10
_journal_name_full 'Acta Crystallographica Section E'
_journal_page_first m1268
_journal_page_last m1269
_journal_paper_doi 10.1107/S1600536812038883
_journal_volume 68
_journal_year 2012
_chemical_formula_iupac '(N H4)2 [Zn (C8 H6 O8)], 4H2 O'
_chemical_formula_moiety '2(H4 N +), C8 H6 O8 Zn 2-, 4(H2 O)'
_chemical_formula_sum 'C8 H22 N2 O12 Zn'
_chemical_formula_weight 403.65
_chemical_name_systematic
;
Poly[diammonium [(\m~4~-butane-1,2,3,4-tetracarboxylato)zincate] tetrahydrate]
;
_space_group_IT_number 15
_symmetry_cell_setting monoclinic
_symmetry_space_group_name_Hall '-C 2yc'
_symmetry_space_group_name_H-M 'C 1 2/c 1'
_atom_sites_solution_hydrogens geom
_atom_sites_solution_primary direct
_atom_sites_solution_secondary difmap
_audit_creation_method SHELXL-97
_cell_angle_alpha 90.00
_cell_angle_beta 111.761(2)
_cell_angle_gamma 90.00
_cell_formula_units_Z 4
_cell_length_a 14.1153(12)
_cell_length_b 8.8505(8)
_cell_length_c 13.5704(11)
_cell_measurement_reflns_used 2092
_cell_measurement_temperature 298(2)
_cell_measurement_theta_max 27.613
_cell_measurement_theta_min 2.777
_cell_volume 1574.5(2)
_computing_cell_refinement 'SAINT (Bruker, 2002)'
_computing_data_collection 'SMART (Bruker, 2002)'
_computing_data_reduction 'SAINT (Bruker, 2002)'
_computing_molecular_graphics 'SHELXTL (Sheldrick, 2008)'
_computing_publication_material 'publCIF (Westrip, 2010)'
_computing_structure_refinement 'SHELXL97 (Sheldrick, 2008)'
_computing_structure_solution 'SHELXS97 (Sheldrick, 2008)'
_diffrn_ambient_temperature 298(2)
_diffrn_measured_fraction_theta_full 0.998
_diffrn_measured_fraction_theta_max 0.998
_diffrn_measurement_device_type 'Bruker SMART 1K CCD area-detector'
_diffrn_measurement_method 'phi and omega scans'
_diffrn_radiation_monochromator graphite
_diffrn_radiation_source 'fine-focus sealed tube'
_diffrn_radiation_type MoK\a
_diffrn_radiation_wavelength 0.71073
_diffrn_reflns_av_R_equivalents 0.0894
_diffrn_reflns_av_sigmaI/netI 0.0646
_diffrn_reflns_limit_h_max 16
_diffrn_reflns_limit_h_min -16
_diffrn_reflns_limit_k_max 10
_diffrn_reflns_limit_k_min -9
_diffrn_reflns_limit_l_max 12
_diffrn_reflns_limit_l_min -16
_diffrn_reflns_number 3841
_diffrn_reflns_theta_full 25.01
_diffrn_reflns_theta_max 25.01
_diffrn_reflns_theta_min 2.78
_diffrn_standards_number 0
_exptl_absorpt_coefficient_mu 1.625
_exptl_absorpt_correction_T_max 0.823
_exptl_absorpt_correction_T_min 0.697
_exptl_absorpt_correction_type multi-scan
_exptl_absorpt_process_details '(<i>SADABS</i>; Bruker, 2002)'
_exptl_crystal_colour colorless
_exptl_crystal_density_diffrn 1.703
_exptl_crystal_density_method 'not measured'
_exptl_crystal_description block
_exptl_crystal_F_000 840
_exptl_crystal_size_max 0.36
_exptl_crystal_size_mid 0.19
_exptl_crystal_size_min 0.12
_refine_diff_density_max 1.526
_refine_diff_density_min -1.300
_refine_ls_extinction_method none
_refine_ls_goodness_of_fit_ref 1.018
_refine_ls_hydrogen_treatment constr
_refine_ls_matrix_type full
_refine_ls_number_parameters 105
_refine_ls_number_reflns 1386
_refine_ls_number_restraints 0
_refine_ls_restrained_S_all 1.018
_refine_ls_R_factor_all 0.0656
_refine_ls_R_factor_gt 0.0587
_refine_ls_shift/su_max 0.000
_refine_ls_shift/su_mean 0.000
_refine_ls_structure_factor_coef Fsqd
_refine_ls_weighting_details 'calc w=1/[\s^2^(Fo^2^)+(0.1135P)^2^+0.0000P] where P=(Fo^2^+2Fc^2^)/3'
_refine_ls_weighting_scheme calc
_refine_ls_wR_factor_gt 0.1483
_refine_ls_wR_factor_ref 0.1556
_reflns_number_gt 1167
_reflns_number_total 1386
_reflns_threshold_expression I>2sigma(I)
_cod_data_source_file wm2679.cif
_cod_data_source_block I
_cod_original_sg_symbol_H-M 'C 2/c'
_cod_database_code 2236698
_cod_database_fobs_code 2236698

loop_
_symmetry_equiv_pos_as_xyz
'x, y, z'
'-x, y, -z+1/2'
'x+1/2, y+1/2, z'
'-x+1/2, y+1/2, -z+1/2'
'-x, -y, -z'
'x, -y, z-1/2'
'-x+1/2, -y+1/2, -z'
'x+1/2, -y+1/2, z-1/2'

loop_
_atom_site_type_symbol
_atom_site_label
_atom_site_fract_x
_atom_site_fract_y
_atom_site_fract_z
_atom_site_U_iso_or_equiv
_atom_site_adp_type
_atom_site_calc_flag
_atom_site_refinement_flags
_atom_site_occupancy
_atom_site_symmetry_multiplicity
Zn Zn1 0.5000 0.50029(6) 0.7500 0.0196(3) Uani d S 1 2
N N1 0.6212(3) 0.8163(4) 0.5030(3) 0.0379(9) Uani d . 1 1
H H1C 0.5861 0.8480 0.5427 0.045 Uiso d R 1 1
H H1D 0.6836 0.8588 0.5287 0.045 Uiso d R 1 1
H H1A 0.5884 0.8440 0.4350 0.045 Uiso d R 1 1
H H1B 0.6269 0.7150 0.5062 0.045 Uiso d R 1 1
O O1 0.41853(19) 0.6486(3) 0.6404(2) 0.0291(7) Uani d . 1 1
O O2 0.3143(2) 0.4535(4) 0.5878(2) 0.0340(7) Uani d . 1 1
O O3 0.3480(3) 0.4657(4) 0.3648(3) 0.0413(8) Uani d . 1 1
O O4 0.44049(18) 0.6425(3) 0.32532(19) 0.0262(6) Uani d . 1 1
O O5 0.5186(2) 0.9191(4) 0.6280(3) 0.0516(9) Uani d . 1 1
H H5C 0.4923 0.8395 0.6420 0.062 Uiso d R 1 1
H H5D 0.5526 0.9635 0.6859 0.062 Uiso d R 1 1
O O6 0.6370(2) 0.0991(3) 0.7995(2) 0.0470(8) Uani d . 1 1
H H6C 0.7008 0.0871 0.8163 0.056 Uiso d R 1 1
H H6D 0.6189 0.1787 0.7622 0.056 Uiso d R 1 1
C C1 0.3369(3) 0.5846(4) 0.5744(3) 0.0210(8) Uani d . 1 1
C C2 0.3742(3) 0.5970(5) 0.3645(3) 0.0244(9) Uani d . 1 1
C C3 0.2700(3) 0.6794(4) 0.4801(3) 0.0203(8) Uani d . 1 1
H H3 0.2111 0.6180 0.4378 0.024 Uiso calc R 1 1
C C4 0.3286(3) 0.7247(4) 0.4090(3) 0.0254(9) Uani d . 1 1
H H4A 0.2827 0.7823 0.3496 0.030 Uiso calc R 1 1
H H4B 0.3836 0.7918 0.4494 0.030 Uiso calc R 1 1

loop_
_atom_site_aniso_label
_atom_site_aniso_U_11
_atom_site_aniso_U_22
_atom_site_aniso_U_33
_atom_site_aniso_U_12
_atom_site_aniso_U_13
_atom_site_aniso_U_23
Zn1 0.0194(4) 0.0239(5) 0.0197(5) 0.000 0.0122(3) 0.000
N1 0.039(2) 0.039(2) 0.042(2) -0.0020(16) 0.0213(18) -0.0064(16)
O1 0.0260(14) 0.0341(16) 0.0247(15) 0.0003(12) 0.0064(12) 0.0014(12)
O2 0.0367(17) 0.0293(16) 0.0373(18) 0.0002(14) 0.0152(14) 0.0075(14)
O3 0.053(2) 0.0317(17) 0.056(2) -0.0036(16) 0.0396(18) -0.0033(15)
O4 0.0259(13) 0.0337(15) 0.0268(14) 0.0008(12) 0.0187(12) -0.0014(11)
O5 0.061(2) 0.055(2) 0.053(2) -0.0072(18) 0.0373(18) -0.0061(17)
O6 0.0522(18) 0.0453(19) 0.0493(19) 0.0042(16) 0.0257(16) 0.0129(16)
C1 0.0232(18) 0.028(2) 0.0190(18) 0.0074(16) 0.0157(16) -0.0022(15)
C2 0.0236(18) 0.035(2) 0.0190(19) 0.0058(17) 0.0126(16) -0.0008(16)
C3 0.0197(17) 0.026(2) 0.0183(18) 0.0006(15) 0.0108(15) -0.0012(14)
C4 0.0267(19) 0.031(2) 0.025(2) 0.0040(17) 0.0170(17) 0.0035(16)

loop_
_atom_type_symbol
_atom_type_description
_atom_type_scat_dispersion_real
_atom_type_scat_dispersion_imag
_atom_type_scat_source
C C 0.0033 0.0016 'International Tables Vol C Tables 4.2.6.8 and 6.1.1.4'
H H 0.0000 0.0000 'International Tables Vol C Tables 4.2.6.8 and 6.1.1.4'
N N 0.0061 0.0033 'International Tables Vol C Tables 4.2.6.8 and 6.1.1.4'
O O 0.0106 0.0060 'International Tables Vol C Tables 4.2.6.8 and 6.1.1.4'
Zn Zn 0.2839 1.4301 'International Tables Vol C Tables 4.2.6.8 and 6.1.1.4'

loop_
_geom_angle_atom_site_label_1
_geom_angle_atom_site_label_2
_geom_angle_atom_site_label_3
_geom_angle_site_symmetry_1
_geom_angle_site_symmetry_3
_geom_angle
O4 Zn1 O4 5_666 6_566 101.42(14)
O4 Zn1 O1 5_666 2_656 124.21(10)
O4 Zn1 O1 6_566 2_656 105.67(10)
O4 Zn1 O1 5_666 . 105.67(10)
O4 Zn1 O1 6_566 . 124.21(10)
O1 Zn1 O1 2_656 . 97.83(15)
H1C N1 H1D . . 108.3
H1C N1 H1A . . 109.9
H1D N1 H1A . . 109.9
H1C N1 H1B . . 109.9
H1D N1 H1B . . 109.9
H1A N1 H1B . . 108.9
C1 O1 Zn1 . . 110.2(2)
C2 O4 Zn1 . 5_666 121.1(2)
H5C O5 H5D . . 108.7
H6C O6 H6D . . 108.6
O2 C1 O1 . . 121.4(3)
O2 C1 C3 . . 121.7(3)
O1 C1 C3 . . 116.9(3)
O3 C2 O4 . . 124.1(3)
O3 C2 C4 . . 122.0(4)
O4 C2 C4 . . 113.9(3)
C1 C3 C4 . . 111.0(3)
C1 C3 C3 . 7_566 110.1(3)
C4 C3 C3 . 7_566 110.9(4)
C1 C3 H3 . . 108.2
C4 C3 H3 . . 108.2
C3 C3 H3 7_566 . 108.2
C2 C4 C3 . . 117.2(3)
C2 C4 H4A . . 108.0
C3 C4 H4A . . 108.0
C2 C4 H4B . . 108.0
C3 C4 H4B . . 108.0
H4A C4 H4B . . 107.2

loop_
_geom_bond_atom_site_label_1
_geom_bond_atom_site_label_2
_geom_bond_site_symmetry_2
_geom_bond_distance
Zn1 O4 5_666 1.996(2)
Zn1 O4 6_566 1.996(2)
Zn1 O1 2_656 1.998(3)
Zn1 O1 . 1.998(3)
N1 H1C . 0.9000
N1 H1D . 0.9001
N1 H1A . 0.9001
N1 H1B . 0.9000
O1 C1 . 1.298(4)
O2 C1 . 1.234(5)
O3 C2 . 1.220(5)
O4 C2 . 1.300(4)
O4 Zn1 5_666 1.996(2)
O5 H5C . 0.8499
O5 H5D . 0.8500
O6 H6C . 0.8500
O6 H6D . 0.8500
C1 C3 . 1.529(5)
C2 C4 . 1.531(5)
C3 C4 . 1.540(5)
C3 C3 7_566 1.548(7)
C3 H3 . 0.9800
C4 H4A . 0.9700
C4 H4B . 0.9700

loop_
_geom_hbond_atom_site_label_D
_geom_hbond_atom_site_label_H
_geom_hbond_atom_site_label_A
_geom_hbond_site_symmetry_A
_geom_hbond_distance_DH
_geom_hbond_distance_HA
_geom_hbond_distance_DA
_geom_hbond_angle_DHA
O6 H6D O4 5_666 0.85 1.97 2.814(4) 172.8
O6 H6C O3 8_556 0.85 1.99 2.833(5) 173.1
O5 H5D O6 1_565 0.85 1.97 2.805(5) 167.5
O5 H5C O1 . 0.85 1.98 2.816(4) 167.4
N1 H1B O2 5_666 0.90 2.31 2.981(5) 131.4
N1 H1B O3 5_666 0.90 2.30 3.009(5) 135.7
N1 H1A O5 5_676 0.90 2.54 3.153(5) 125.8
N1 H1A O6 6_565 0.90 2.24 2.948(5) 134.7
N1 H1D O2 3 0.90 1.91 2.810(5) 177.5
N1 H1C O5 . 0.90 1.86 2.761(5) 177.4

loop_
_geom_torsion_atom_site_label_1
_geom_torsion_atom_site_label_2
_geom_torsion_atom_site_label_3
_geom_torsion_atom_site_label_4
_geom_torsion_site_symmetry_1
_geom_torsion_site_symmetry_4
_geom_torsion
O4 Zn1 O1 C1 5_666 . 71.4(2)
O4 Zn1 O1 C1 6_566 . -44.7(3)
O1 Zn1 O1 C1 2_656 . -159.7(3)
Zn1 O1 C1 O2 . . 5.1(4)
Zn1 O1 C1 C3 . . -175.4(2)
Zn1 O4 C2 O3 5_666 . 4.7(5)
Zn1 O4 C2 C4 5_666 . -173.9(2)
O2 C1 C3 C4 . . -118.4(4)
O1 C1 C3 C4 . . 62.1(4)
O2 C1 C3 C3 . 7_566 118.4(4)
O1 C1 C3 C3 . 7_566 -61.2(4)
O3 C2 C4 C3 . . 15.6(5)
O4 C2 C4 C3 . . -165.7(3)
C1 C3 C4 C2 . . 56.4(4)
C3 C3 C4 C2 7_566 . 179.2(3)
